data_7244988
loop_
_publ_author_name
'Chumakov, Yuri'
'Danilescu, Olga'
'Bourosh, P.'
'Kulikova, Olga V.'
'Bulhac, Ion'
'Croitor, Lilia'

_publ_section_title
;
 Metal ions impact on the isostructurality and properties of 2D
 coordination polymers
;
_journal_name_full CrystEngComm
_journal_paper_doi 10.1039/D2CE00444E
_journal_year 2022
_chemical_formula_sum 'C24 H24 Co N8 O3'
_chemical_formula_weight 531.44
_space_group_crystal_system orthorhombic
_space_group_IT_number 18
_space_group_name_Hall 'P 2 2ab'
_space_group_name_H-M_alt 'P 21 21 2'
_atom_sites_solution_hydrogens mixed
_audit_creation_method SHELXL-2014/7
_audit_update_record
;
2022-03-24 deposited with the CCDC.	2022-05-24 downloaded from the CCDC.
;
_cell_angle_alpha 90
_cell_angle_beta 90
_cell_angle_gamma 90
_cell_formula_units_Z 2
_cell_length_a 12.2124(5)
_cell_length_b 9.4700(4)
_cell_length_c 10.2670(6)
_cell_measurement_reflns_used 885
_cell_measurement_temperature 293(2)
_cell_measurement_theta_max 24.8190
_cell_measurement_theta_min 3.3580
_cell_volume 1187.39(10)
_computing_structure_refinement 'SHELXL-2014/7 (Sheldrick, 2014)'
_diffrn_ambient_temperature 293(2)
_diffrn_detector_area_resol_mean 15.9914
_diffrn_measured_fraction_theta_full 0.990
_diffrn_measured_fraction_theta_max 0.990
_diffrn_measurement_device_type 'Xcalibur, Eos'
_diffrn_measurement_method '\w scans'
_diffrn_radiation_type MoK\a
_diffrn_radiation_wavelength 0.71073
_diffrn_reflns_av_R_equivalents 0.0335
_diffrn_reflns_av_unetI/netI 0.0758
_diffrn_reflns_Laue_measured_fraction_full 0.990
_diffrn_reflns_Laue_measured_fraction_max 0.990
_diffrn_reflns_limit_h_max 14
_diffrn_reflns_limit_h_min -8
_diffrn_reflns_limit_k_max 10
_diffrn_reflns_limit_k_min -11
_diffrn_reflns_limit_l_max 6
_diffrn_reflns_limit_l_min -12
_diffrn_reflns_number 2653
_diffrn_reflns_point_group_measured_fraction_full 0.882
_diffrn_reflns_point_group_measured_fraction_max 0.882
_diffrn_reflns_theta_full 25.092
_diffrn_reflns_theta_max 25.092
_diffrn_reflns_theta_min 2.926
_diffrn_source 'Enhance (Mo) X-ray Source'
_exptl_absorpt_coefficient_mu 0.767
_exptl_absorpt_correction_T_max 1.00000
_exptl_absorpt_correction_T_min 0.85475
_exptl_absorpt_correction_type multi-scan
_exptl_absorpt_process_details CrysAlis
_exptl_crystal_colour pink
_exptl_crystal_density_diffrn 1.486
_exptl_crystal_description plate
_exptl_crystal_F_000 550
_exptl_crystal_size_max 0.20
_exptl_crystal_size_mid 0.18
_exptl_crystal_size_min 0.02
_refine_diff_density_max 0.420
_refine_diff_density_min -0.249
_refine_diff_density_rms 0.059
_refine_ls_abs_structure_details
;
 Flack x determined using 483 quotients [(I+)-(I-)]/[(I+)+(I-)]
 (Parsons, Flack and Wagner, Acta Cryst. B69 (2013) 249-259).
;
_refine_ls_abs_structure_Flack 0.03(2)
_refine_ls_extinction_method none
_refine_ls_goodness_of_fit_ref 1.003
_refine_ls_hydrogen_treatment constr
_refine_ls_matrix_type full
_refine_ls_number_parameters 190
_refine_ls_number_reflns 1875
_refine_ls_number_restraints 0
_refine_ls_restrained_S_all 1.003
_refine_ls_R_factor_all 0.0537
_refine_ls_R_factor_gt 0.0421
_refine_ls_shift/su_max 0.000
_refine_ls_shift/su_mean 0.000
_refine_ls_structure_factor_coef Fsqd
_refine_ls_weighting_details 'w=1/[\s^2^(Fo^2^)+(0.0228P)^2^] where P=(Fo^2^+2Fc^2^)/3'
_refine_ls_weighting_scheme calc
_refine_ls_wR_factor_gt 0.0770
_refine_ls_wR_factor_ref 0.0828
_reflns_Friedel_coverage 0.521
_reflns_Friedel_fraction_full 0.730
_reflns_Friedel_fraction_max 0.730
_reflns_number_gt 1612
_reflns_number_total 1875
_reflns_threshold_expression 'I > 2\s(I)'
_cod_data_source_file d2ce00444e2.cif
_cod_data_source_block pb_4679
_cod_database_code 7244988
_shelx_shelxl_version_number 2014/7
_shelx_space_group_comment
;
The symmetry employed for this shelxl refinement is uniquely defined
by the following loop, which should always be used as a source of
symmetry information in preference to the above space-group names.
They are only intended as comments.
;

loop_
_space_group_symop_operation_xyz
'x, y, z'
'-x, -y, z'
'x+1/2, -y+1/2, -z'
'-x+1/2, y+1/2, -z'

loop_
_atom_site_label
_atom_site_type_symbol
_atom_site_fract_x
_atom_site_fract_y
_atom_site_fract_z
_atom_site_U_iso_or_equiv
_atom_site_adp_type
_atom_site_occupancy
_atom_site_site_symmetry_order
_atom_site_calc_flag
_atom_site_refinement_flags_posn
_atom_site_refinement_flags_adp
_atom_site_refinement_flags_occupancy
_atom_site_disorder_assembly
_atom_site_disorder_group
Co1 Co 0.0000 0.0000 0.33344(9) 0.0236(3) Uani 1 2 d S T P . .
O1 O 0.0993(3) -0.0638(3) 0.4974(4) 0.0307(9) Uani 1 1 d . . . . .
N1 N 0.4113(3) -0.2954(4) 0.6662(4) 0.0284(10) Uani 1 1 d . . . . .
N2 N 0.2224(3) -0.1592(4) 0.3484(5) 0.0315(11) Uani 1 1 d . . . . .
N3 N 0.1458(3) -0.1104(4) 0.2601(4) 0.0257(10) Uani 1 1 d . . . . .
N4 N 0.0000 0.0000 0.1184(5) 0.0261(12) Uani 1 2 d S T P . .
C1 C 0.1885(4) -0.1229(5) 0.4673(5) 0.0256(12) Uani 1 1 d . . . . .
C2 C 0.2706(4) -0.1489(5) 0.5729(5) 0.0273(13) Uani 1 1 d . . . . .
C3 C 0.3371(4) -0.2671(5) 0.5743(5) 0.0322(14) Uani 1 1 d . . . . .
H3 H 0.3296 -0.3315 0.5065 0.039 Uiso 1 1 calc R U . . .
C4 C 0.4225(4) -0.1992(5) 0.7600(5) 0.0314(13) Uani 1 1 d . . . . .
H4 H 0.4741 -0.2158 0.8248 0.038 Uiso 1 1 calc R U . . .
C5 C 0.3623(4) -0.0774(5) 0.7661(5) 0.0354(14) Uani 1 1 d . . . . .
H5 H 0.3744 -0.0124 0.8324 0.042 Uiso 1 1 calc R U . . .
C6 C 0.2837(4) -0.0525(5) 0.6726(5) 0.0335(13) Uani 1 1 d . . . . .
H6 H 0.2401 0.0279 0.6767 0.040 Uiso 1 1 calc R U . . .
C7 C 0.1630(4) -0.1315(5) 0.1387(5) 0.0288(13) Uani 1 1 d . . . . .
C8 C 0.0809(4) -0.0657(5) 0.0539(5) 0.0273(12) Uani 1 1 d . . . . .
C9 C 0.0825(5) -0.0669(5) -0.0826(5) 0.0377(14) Uani 1 1 d . . . . .
H9 H 0.1387 -0.1122 -0.1272 0.045 Uiso 1 1 calc R U . . .
C10 C 0.0000 0.0000 -0.1495(7) 0.0422(17) Uani 1 2 d S T P . .
H10 H 0.0000 0.0000 -0.2401 0.051 Uiso 1 2 d R U P . .
C11 C 0.2575(5) -0.2136(6) 0.0830(6) 0.0496(17) Uani 1 1 d . . . . .
H11A H 0.3056 -0.1505 0.0373 0.074 Uiso 1 1 calc R U . . .
H11B H 0.2304 -0.2839 0.0239 0.074 Uiso 1 1 calc R U . . .
H11C H 0.2970 -0.2587 0.1524 0.074 Uiso 1 1 calc R U . . .
O1D O 0.477(2) 0.0477(15) 0.0423(10) 0.131(10) Uani 0.5 1 d . . P A -1
N1D N 0.506(8) 0.003(6) 0.2544(13) 0.072(7) Uani 0.5 1 d . . P A -1
C1D C 0.469(3) 0.036(8) 0.1345(18) 0.20(4) Uani 0.5 1 d . . P A -1
H1D H 0.3958 0.0601 0.1491 0.246 Uiso 0.5 1 calc R U P A -1
C2D C 0.458(2) 0.085(3) 0.368(3) 0.134(14) Uani 0.5 1 d . . P A -1
H2D1 H 0.3802 0.0717 0.3703 0.200 Uiso 0.5 1 calc R U P A -1
H2D2 H 0.4741 0.1837 0.3572 0.200 Uiso 0.5 1 calc R U P A -1
H2D3 H 0.4898 0.0519 0.4477 0.200 Uiso 0.5 1 calc R U P A -1
C3D C 0.562(3) -0.110(3) 0.286(3) 0.21(2) Uani 0.5 1 d . . P A -1
H3D1 H 0.6133 -0.1305 0.2178 0.308 Uiso 0.5 1 calc R U P A -1
H3D2 H 0.5128 -0.1879 0.2966 0.308 Uiso 0.5 1 calc R U P A -1
H3D3 H 0.6003 -0.0929 0.3657 0.308 Uiso 0.5 1 calc R U P A -1

loop_
_atom_site_aniso_label
_atom_site_aniso_U_11
_atom_site_aniso_U_22
_atom_site_aniso_U_33
_atom_site_aniso_U_23
_atom_site_aniso_U_13
_atom_site_aniso_U_12
Co1 0.0197(4) 0.0259(4) 0.0251(5) 0.000 0.000 -0.0004(5)
O1 0.0246(19) 0.0324(18) 0.035(2) 0.0021(18) 0.0008(18) 0.0062(15)
N1 0.027(2) 0.031(2) 0.028(3) -0.001(2) -0.005(2) 0.0048(18)
N2 0.028(2) 0.037(2) 0.029(3) 0.005(2) -0.003(2) 0.004(2)
N3 0.026(2) 0.029(2) 0.022(3) -0.001(2) 0.003(2) -0.0031(19)
N4 0.026(3) 0.026(3) 0.027(3) 0.000 0.000 -0.001(4)
C1 0.026(3) 0.019(2) 0.032(4) 0.001(3) -0.002(3) 0.002(2)
C2 0.027(3) 0.026(3) 0.029(3) 0.004(3) 0.003(2) 0.004(3)
C3 0.032(3) 0.031(3) 0.033(4) -0.003(3) -0.001(3) 0.001(3)
C4 0.034(3) 0.033(3) 0.027(3) 0.000(3) -0.008(3) 0.003(3)
C5 0.040(3) 0.033(3) 0.033(4) -0.004(3) -0.003(3) 0.004(3)
C6 0.036(3) 0.028(2) 0.036(3) 0.001(3) 0.002(3) 0.007(2)
C7 0.025(3) 0.028(3) 0.033(4) 0.000(3) 0.004(2) -0.002(2)
C8 0.024(3) 0.033(3) 0.025(3) 0.001(3) 0.001(2) -0.003(2)
C9 0.041(3) 0.048(3) 0.025(3) 0.003(3) 0.005(3) -0.003(3)
C10 0.045(4) 0.063(4) 0.019(4) 0.000 0.000 -0.004(5)
C11 0.045(4) 0.058(4) 0.046(4) 0.007(3) 0.012(3) 0.016(3)
O1D 0.18(3) 0.154(18) 0.055(7) 0.010(8) -0.043(14) -0.080(19)
N1D 0.071(17) 0.076(8) 0.071(8) -0.04(2) -0.02(3) -0.004(9)
C1D 0.15(4) 0.40(10) 0.066(13) 0.10(4) -0.046(18) -0.18(6)
C2D 0.12(2) 0.17(3) 0.11(2) -0.063(19) 0.056(18) -0.042(18)
C3D 0.31(4) 0.086(13) 0.22(5) -0.03(3) -0.13(4) 0.10(2)

loop_
_atom_type_symbol
_atom_type_description
_atom_type_scat_dispersion_real
_atom_type_scat_dispersion_imag
_atom_type_scat_source
C C 0.0033 0.0016 'International Tables Vol C Tables 4.2.6.8 and 6.1.1.4'
H H 0.0000 0.0000 'International Tables Vol C Tables 4.2.6.8 and 6.1.1.4'
N N 0.0061 0.0033 'International Tables Vol C Tables 4.2.6.8 and 6.1.1.4'
O O 0.0106 0.0060 'International Tables Vol C Tables 4.2.6.8 and 6.1.1.4'
Co Co 0.3494 0.9721 'International Tables Vol C Tables 4.2.6.8 and 6.1.1.4'

loop_
_geom_angle_atom_site_label_1
_geom_angle_atom_site_label_2
_geom_angle_atom_site_label_3
_geom_angle
_geom_angle_site_symmetry_1
_geom_angle_site_symmetry_3
_geom_angle_publ_flag
O1 Co1 O1 77.65(18) . 2 ?
O1 Co1 N3 148.70(14) . 2 ?
O1 Co1 N3 71.28(14) 2 2 ?
O1 Co1 N3 71.28(14) . . ?
O1 Co1 N3 148.70(14) 2 . ?
N3 Co1 N3 140.0(2) 2 . ?
O1 Co1 N4 141.17(9) . . ?
O1 Co1 N4 141.17(9) 2 . ?
N3 Co1 N4 69.98(11) 2 . ?
N3 Co1 N4 69.98(11) . . ?
O1 Co1 N1 91.65(14) . 3_446 ?
O1 Co1 N1 88.21(14) 2 3_446 ?
N3 Co1 N1 91.15(15) 2 3_446 ?
N3 Co1 N1 88.92(14) . 3_446 ?
N4 Co1 N1 90.09(12) . 3_446 ?
O1 Co1 N1 88.21(14) . 4_556 ?
O1 Co1 N1 91.65(14) 2 4_556 ?
N3 Co1 N1 88.92(14) 2 4_556 ?
N3 Co1 N1 91.15(14) . 4_556 ?
N4 Co1 N1 90.09(12) . 4_556 ?
N1 Co1 N1 179.8(2) 3_446 4_556 ?
C1 O1 Co1 114.7(4) . . ?
C4 N1 C3 116.4(4) . . ?
C4 N1 Co1 123.0(3) . 3_546 ?
C3 N1 Co1 120.5(3) . 3_546 ?
C1 N2 N3 107.7(4) . . ?
C7 N3 N2 118.4(4) . . ?
C7 N3 Co1 122.7(4) . . ?
N2 N3 Co1 118.9(3) . . ?
C8 N4 C8 120.9(6) 2 . ?
C8 N4 Co1 119.6(3) 2 . ?
C8 N4 Co1 119.6(3) . . ?
O1 C1 N2 127.2(5) . . ?
O1 C1 C2 118.3(5) . . ?
N2 C1 C2 114.4(4) . . ?
C6 C2 C3 117.3(5) . . ?
C6 C2 C1 120.3(4) . . ?
C3 C2 C1 122.3(5) . . ?
N1 C3 C2 124.6(5) . . ?
N1 C4 C5 123.6(5) . . ?
C4 C5 C6 119.1(5) . . ?
C5 C6 C2 118.9(5) . . ?
N3 C7 C8 113.6(5) . . ?
N3 C7 C11 125.2(5) . . ?
C8 C7 C11 121.3(5) . . ?
N4 C8 C9 120.5(5) . . ?
N4 C8 C7 114.0(5) . . ?
C9 C8 C7 125.5(5) . . ?
C10 C9 C8 119.1(6) . . ?
C9 C10 C9 120.0(7) . 2 ?
C3D N1D C1D 126(5) . . ?
C3D N1D C2D 115(3) . . ?
C1D N1D C2D 117(7) . . ?
O1D C1D N1D 153(6) . . ?

loop_
_geom_bond_atom_site_label_1
_geom_bond_atom_site_label_2
_geom_bond_distance
_geom_bond_site_symmetry_2
_geom_bond_publ_flag
Co1 O1 2.161(3) . ?
Co1 O1 2.161(3) 2 ?
Co1 N3 2.198(4) 2 ?
Co1 N3 2.198(4) . ?
Co1 N4 2.208(5) . ?
Co1 N1 2.220(4) 3_446 ?
Co1 N1 2.220(4) 4_556 ?
O1 C1 1.263(5) . ?
N1 C4 1.332(6) . ?
N1 C3 1.335(6) . ?
N1 Co1 2.220(4) 3_546 ?
N2 C1 1.335(6) . ?
N2 N3 1.381(5) . ?
N3 C7 1.281(6) . ?
N4 C8 1.342(5) 2 ?
N4 C8 1.342(5) . ?
C1 C2 1.497(7) . ?
C2 C6 1.382(7) . ?
C2 C3 1.383(7) . ?
C4 C5 1.369(6) . ?
C5 C6 1.378(7) . ?
C7 C8 1.467(7) . ?
C7 C11 1.504(7) . ?
C8 C9 1.401(6) . ?
C9 C10 1.375(6) . ?
C10 C9 1.375(6) 2 ?
O1D C1D 0.959(17) . ?
N1D C3D 1.31(8) . ?
N1D C1D 1.35(5) . ?
N1D C2D 1.52(6) . ?

loop_
_geom_hbond_atom_site_label_D
_geom_hbond_atom_site_label_H
_geom_hbond_atom_site_label_A
_geom_hbond_distance_DH
_geom_hbond_distance_HA
_geom_hbond_distance_DA
_geom_hbond_angle_DHA
_geom_hbond_site_symmetry_A
C3 H3 O1 0.93 2.37 3.006(6) 125.9 4_546
C5 H5 O1D 0.93 2.56 3.376(16) 147.4 1_556
